data_7159169
loop_
_publ_author_name
'Asmari Bardazard, Kamal'
'Shahrestani, Naeimeh'
'Zamani, Amirhosein'
'Eskandari, Mehdi'
'Jadidi, Khosrow'
'Hamzehloueian, Mahshid'
'Notash, Behrouz'

_publ_section_title
;
 Regioselective synthesis of enantiopure 1,2- and 1,3-dispirooxindoles
 along with a DFT study.
;
_journal_issue 10
_journal_name_full 'Organic &amp; biomolecular chemistry'
_journal_page_first 2143
_journal_page_last 2161
_journal_paper_doi 10.1039/d2ob02311c
_journal_volume 21
_journal_year 2023
_chemical_absolute_configuration syn
_chemical_formula_moiety 'C29 H24 N2 O5'
_chemical_formula_sum 'C29 H24 N2 O5'
_chemical_formula_weight 480.50
_space_group_IT_number 19
_space_group_name_Hall 'P 2ac 2ab'
_space_group_name_H-M_alt 'P 21 21 21'
_symmetry_cell_setting orthorhombic
_symmetry_space_group_name_Hall 'P 2ac 2ab'
_symmetry_space_group_name_H-M 'P 21 21 21'
_atom_sites_solution_hydrogens geom
_atom_sites_solution_primary direct
_atom_sites_solution_secondary difmap
_audit_creation_method SHELXL-97
_audit_update_record
;
2021-03-30 deposited with the CCDC.	2023-02-01 downloaded from the CCDC.
;
_cell_angle_alpha 90.00
_cell_angle_beta 90.00
_cell_angle_gamma 90.00
_cell_formula_units_Z 4
_cell_length_a 7.8568(16)
_cell_length_b 10.363(2)
_cell_length_c 30.033(6)
_cell_measurement_reflns_used 4194
_cell_measurement_temperature 298(2)
_cell_measurement_theta_max 25.00
_cell_measurement_theta_min 2.39
_cell_volume 2445.3(8)
_computing_cell_refinement 'X-Area (Stoe & Cie GmbH, 2005)'
_computing_data_collection 'X-Area (Stoe & Cie GmbH, 2005)'
_computing_data_reduction 'X-Area (Stoe & Cie GmbH, 2005)'
_computing_molecular_graphics 'ORTEP-3 for Windows (Farrugia, 1997)'
_computing_publication_material 'WinGX (Farrugia, 1999)'
_computing_structure_refinement 'SHELXL-97 (Sheldrick, 2008)'
_computing_structure_solution 'SHELXS-97 (Sheldrick, 2008)'
_diffrn_ambient_temperature 298(2)
_diffrn_detector_area_resol_mean '0.15 mm'
_diffrn_measured_fraction_theta_full 0.982
_diffrn_measured_fraction_theta_max 0.982
_diffrn_measurement_device_type 'STOE IPDS 2T'
_diffrn_measurement_method 'rotation method'
_diffrn_radiation_monochromator graphite
_diffrn_radiation_source 'fine-focus sealed tube'
_diffrn_radiation_type MoK\a
_diffrn_radiation_wavelength 0.71073
_diffrn_reflns_av_R_equivalents 0.1317
_diffrn_reflns_av_sigmaI/netI 0.2232
_diffrn_reflns_limit_h_max 8
_diffrn_reflns_limit_h_min -9
_diffrn_reflns_limit_k_max 10
_diffrn_reflns_limit_k_min -12
_diffrn_reflns_limit_l_max 31
_diffrn_reflns_limit_l_min -35
_diffrn_reflns_number 7439
_diffrn_reflns_theta_full 25.00
_diffrn_reflns_theta_max 25.00
_diffrn_reflns_theta_min 2.39
_diffrn_standards_number 0
_exptl_absorpt_coefficient_mu 0.090
_exptl_absorpt_correction_type none
_exptl_crystal_colour yellow
_exptl_crystal_density_diffrn 1.305
_exptl_crystal_density_method 'not measured'
_exptl_crystal_description plate
_exptl_crystal_F_000 1008
_exptl_crystal_size_max 0.5
_exptl_crystal_size_mid 0.4
_exptl_crystal_size_min 0.4
_refine_diff_density_max 0.180
_refine_diff_density_min -0.184
_refine_diff_density_rms 0.044
_refine_ls_extinction_method none
_refine_ls_goodness_of_fit_ref 0.849
_refine_ls_hydrogen_treatment constr
_refine_ls_matrix_type full
_refine_ls_number_parameters 327
_refine_ls_number_reflns 4194
_refine_ls_number_restraints 0
_refine_ls_restrained_S_all 0.849
_refine_ls_R_factor_all 0.1933
_refine_ls_R_factor_gt 0.0761
_refine_ls_shift/su_max 0.001
_refine_ls_shift/su_mean 0.000
_refine_ls_structure_factor_coef Fsqd
_refine_ls_weighting_details 'calc w=1/[\s^2^(Fo^2^)+(0.0293P)^2^+0.0000P] where P=(Fo^2^+2Fc^2^)/3'
_refine_ls_weighting_scheme calc
_refine_ls_wR_factor_gt 0.1086
_refine_ls_wR_factor_ref 0.1365
_reflns_number_gt 1736
_reflns_number_total 4194
_reflns_threshold_expression >2sigma(I)
_cod_data_source_file d2ob02311c2.cif
_cod_data_source_block khc1369h
_cod_depositor_comments 'Adding full bibliography for 7159167--7159169.cif.'
_cod_original_cell_volume 2445.3(9)
_cod_database_code 7159169

loop_
_symmetry_equiv_pos_as_xyz
'x, y, z'
'-x+1/2, -y, z+1/2'
'-x, y+1/2, -z+1/2'
'x+1/2, -y+1/2, -z'

loop_
_atom_site_label
_atom_site_type_symbol
_atom_site_fract_x
_atom_site_fract_y
_atom_site_fract_z
_atom_site_U_iso_or_equiv
_atom_site_adp_type
_atom_site_occupancy
_atom_site_symmetry_multiplicity
_atom_site_calc_flag
_atom_site_refinement_flags
_atom_site_disorder_assembly
_atom_site_disorder_group
O4 O 0.2043(6) -0.2588(4) 0.81452(18) 0.0703(16) Uani 1 1 d . . .
N1 N 0.5475(6) 0.1204(4) 0.84881(19) 0.0430(14) Uani 1 1 d . . .
O5 O 0.2086(6) -0.0467(5) 0.82725(19) 0.0642(14) Uani 1 1 d . . .
C15 C 0.6041(8) 0.0366(5) 0.8151(2) 0.0388(16) Uani 1 1 d . . .
O1 O 0.4144(6) 0.1036(4) 0.91668(18) 0.0593(13) Uani 1 1 d . . .
N2 N 0.5871(7) -0.2903(4) 0.90416(16) 0.0459(15) Uani 1 1 d . . .
C5 C 0.7281(9) 0.3164(5) 0.8508(2) 0.0493(19) Uani 1 1 d . . .
C10 C 0.5895(7) -0.0911(5) 0.8308(2) 0.0346(15) Uani 1 1 d . . .
C17 C 0.8085(8) -0.1200(6) 0.9122(2) 0.0412(16) Uani 1 1 d . . .
O3 O 0.4360(7) -0.1433(5) 0.98018(17) 0.0797(18) Uani 1 1 d . . .
C12 C 0.6969(8) -0.1606(7) 0.7614(2) 0.0537(19) Uani 1 1 d . . .
H12 H 0.7326 -0.2271 0.7428 0.064 Uiso 1 1 calc R . .
C9 C 0.5123(7) -0.0890(5) 0.8761(2) 0.0361(17) Uani 1 1 d . . .
C8 C 0.4800(7) 0.0576(6) 0.8838(3) 0.0410(17) Uani 1 1 d . . .
O2 O 0.9119(6) -0.1570(4) 0.88627(16) 0.0640(14) Uani 1 1 d . . .
C7 C 0.5498(9) 0.2605(5) 0.8454(3) 0.061(2) Uani 1 1 d . . .
H7A H 0.4762 0.2966 0.8682 0.073 Uiso 1 1 calc R . .
H7B H 0.5048 0.2858 0.8166 0.073 Uiso 1 1 calc R . .
C14 C 0.6606(8) 0.0674(6) 0.7742(2) 0.0493(19) Uani 1 1 d . . .
H14 H 0.6692 0.1529 0.7651 0.059 Uiso 1 1 calc R . .
C28 C 0.2437(8) -0.1688(7) 0.8378(3) 0.053(2) Uani 1 1 d . . .
C25 C 0.6539(10) -0.3796(6) 0.9376(2) 0.075(2) Uani 1 1 d . . .
H25A H 0.5881 -0.3724 0.9644 0.112 Uiso 1 1 calc R . .
H25B H 0.7706 -0.3588 0.9438 0.112 Uiso 1 1 calc R . .
H25C H 0.6468 -0.4663 0.9265 0.112 Uiso 1 1 calc R . .
C16 C 0.6195(8) -0.1547(5) 0.9136(2) 0.0381(16) Uani 1 1 d . . .
C21 C 0.9855(9) 0.0439(6) 0.9583(3) 0.062(2) Uani 1 1 d . . .
H21 H 1.0813 0.0400 0.9402 0.074 Uiso 1 1 calc R . .
C18 C 0.8405(8) -0.0281(6) 0.9500(2) 0.0437(17) Uani 1 1 d . . .
C19 C 0.6974(9) -0.0199(6) 0.9769(2) 0.0463(18) Uani 1 1 d . . .
C13 C 0.7057(8) -0.0332(8) 0.7460(2) 0.059(2) Uani 1 1 d . . .
H13 H 0.7415 -0.0161 0.7171 0.071 Uiso 1 1 calc R . .
C20 C 0.5631(9) -0.1074(6) 0.9605(2) 0.0490(18) Uani 1 1 d . . .
C26 C 0.4065(9) -0.3047(6) 0.8932(2) 0.063(2) Uani 1 1 d . . .
H26A H 0.3431 -0.3343 0.9190 0.076 Uiso 1 1 calc R . .
H26B H 0.3916 -0.3664 0.8692 0.076 Uiso 1 1 calc R . .
C11 C 0.6371(8) -0.1901(6) 0.8030(2) 0.0458(18) Uani 1 1 d . . .
H11 H 0.6290 -0.2755 0.8123 0.055 Uiso 1 1 calc R . .
C4 C 0.7568(11) 0.4446(6) 0.8398(3) 0.078(3) Uani 1 1 d . . .
H4 H 0.6681 0.4942 0.8285 0.094 Uiso 1 1 calc R . .
C6 C 0.8638(10) 0.2496(7) 0.8661(3) 0.078(3) Uani 1 1 d . . .
H6 H 0.8478 0.1636 0.8739 0.093 Uiso 1 1 calc R . .
C3 C 1.0240(11) 0.3011(9) 0.8708(3) 0.103(3) Uani 1 1 d . . .
H3 H 1.1145 0.2507 0.8807 0.124 Uiso 1 1 calc R . .
C27 C 0.3464(7) -0.1720(5) 0.8790(2) 0.0415(17) Uani 1 1 d . . .
H27 H 0.2764 -0.1368 0.9031 0.050 Uiso 1 1 calc R . .
C22 C 0.9770(11) 0.1238(7) 0.9963(3) 0.073(3) Uani 1 1 d . . .
H22 H 1.0706 0.1744 1.0036 0.088 Uiso 1 1 calc R . .
C23 C 0.8352(14) 0.1291(7) 1.0229(3) 0.083(3) Uani 1 1 d . . .
H23 H 0.8350 0.1837 1.0475 0.099 Uiso 1 1 calc R . .
C24 C 0.6946(11) 0.0564(7) 1.0141(3) 0.063(2) Uani 1 1 d . . .
H24 H 0.6001 0.0585 1.0327 0.076 Uiso 1 1 calc R . .
C1 C 1.0467(12) 0.4299(9) 0.8605(3) 0.086(3) Uani 1 1 d . . .
H1 H 1.1526 0.4686 0.8641 0.104 Uiso 1 1 calc R . .
C29 C 0.1139(11) -0.0257(8) 0.7868(3) 0.112(4) Uani 1 1 d . . .
H29A H 0.0073 -0.0708 0.7885 0.168 Uiso 1 1 calc R . .
H29B H 0.1782 -0.0574 0.7619 0.168 Uiso 1 1 calc R . .
H29C H 0.0931 0.0649 0.7831 0.168 Uiso 1 1 calc R . .
C2 C 0.9129(13) 0.4988(8) 0.8453(3) 0.091(3) Uani 1 1 d . . .
H2 H 0.9281 0.5855 0.8384 0.109 Uiso 1 1 calc R . .

loop_
_atom_site_aniso_label
_atom_site_aniso_U_11
_atom_site_aniso_U_22
_atom_site_aniso_U_33
_atom_site_aniso_U_23
_atom_site_aniso_U_13
_atom_site_aniso_U_12
O4 0.078(3) 0.057(3) 0.076(4) -0.026(3) -0.015(3) -0.015(3)
N1 0.044(4) 0.027(3) 0.058(4) -0.002(3) 0.007(3) -0.009(3)
O5 0.048(3) 0.058(3) 0.086(4) 0.001(3) -0.014(3) -0.008(3)
C15 0.042(4) 0.034(4) 0.041(5) -0.003(3) 0.005(4) -0.003(3)
O1 0.063(3) 0.049(3) 0.066(4) -0.017(3) 0.017(3) 0.005(3)
N2 0.064(4) 0.035(3) 0.038(4) 0.006(2) -0.011(3) -0.008(3)
C5 0.073(5) 0.028(4) 0.048(5) -0.004(3) -0.008(4) -0.008(4)
C10 0.027(3) 0.040(4) 0.037(4) -0.004(3) -0.005(3) 0.002(3)
C17 0.041(4) 0.041(4) 0.042(5) 0.013(3) 0.001(4) -0.003(3)
O3 0.078(4) 0.103(4) 0.059(4) -0.016(3) 0.034(3) -0.035(3)
C12 0.051(5) 0.059(5) 0.051(5) -0.013(4) -0.007(4) 0.008(4)
C9 0.041(4) 0.029(3) 0.039(5) -0.012(3) 0.008(3) -0.011(3)
C8 0.022(3) 0.041(4) 0.060(6) -0.013(4) -0.004(3) 0.000(3)
O2 0.045(3) 0.088(4) 0.059(4) -0.004(3) 0.013(3) 0.003(3)
C7 0.066(5) 0.026(4) 0.090(7) 0.008(4) -0.010(5) -0.004(3)
C14 0.057(5) 0.041(4) 0.050(5) 0.010(4) -0.008(4) -0.007(4)
C28 0.035(4) 0.061(5) 0.062(6) -0.004(4) 0.010(4) -0.008(4)
C25 0.112(7) 0.057(4) 0.055(6) 0.005(4) -0.016(5) -0.019(5)
C16 0.045(4) 0.033(3) 0.036(4) 0.000(3) 0.008(3) -0.014(3)
C21 0.057(5) 0.053(4) 0.075(7) 0.017(4) -0.014(4) -0.015(4)
C18 0.051(5) 0.043(4) 0.037(5) 0.012(3) -0.013(4) -0.002(3)
C19 0.059(5) 0.025(3) 0.055(5) -0.008(3) -0.003(4) -0.004(3)
C13 0.045(5) 0.101(6) 0.032(5) 0.012(4) 0.009(4) -0.010(5)
C20 0.055(5) 0.055(4) 0.037(5) 0.008(3) 0.005(4) 0.003(4)
C26 0.082(6) 0.043(4) 0.064(6) 0.007(4) -0.009(5) -0.031(4)
C11 0.055(5) 0.038(4) 0.045(5) 0.000(3) 0.007(4) -0.003(3)
C4 0.091(7) 0.032(4) 0.111(8) 0.009(4) 0.019(5) 0.005(4)
C6 0.075(6) 0.054(5) 0.104(7) 0.035(5) -0.044(5) -0.030(5)
C3 0.080(7) 0.102(7) 0.128(10) 0.040(6) -0.047(6) -0.046(6)
C27 0.033(4) 0.043(4) 0.048(5) -0.014(3) 0.013(3) -0.015(3)
C22 0.080(6) 0.045(5) 0.095(8) 0.007(5) -0.043(6) -0.020(5)
C23 0.133(9) 0.036(5) 0.080(7) -0.013(4) -0.034(7) 0.016(5)
C24 0.083(6) 0.056(5) 0.051(5) -0.015(4) -0.002(5) 0.003(4)
C1 0.082(7) 0.107(8) 0.071(7) -0.019(5) 0.018(6) -0.054(6)
C29 0.099(7) 0.093(6) 0.144(10) 0.031(7) -0.060(7) -0.018(6)
C2 0.096(7) 0.047(5) 0.130(9) -0.007(5) 0.040(7) -0.036(5)

loop_
_atom_type_symbol
_atom_type_description
_atom_type_scat_dispersion_real
_atom_type_scat_dispersion_imag
_atom_type_scat_source
C C 0.0033 0.0016 'International Tables Vol C Tables 4.2.6.8 and 6.1.1.4'
H H 0.0000 0.0000 'International Tables Vol C Tables 4.2.6.8 and 6.1.1.4'
N N 0.0061 0.0033 'International Tables Vol C Tables 4.2.6.8 and 6.1.1.4'
O O 0.0106 0.0060 'International Tables Vol C Tables 4.2.6.8 and 6.1.1.4'

loop_
_geom_angle_atom_site_label_1
_geom_angle_atom_site_label_2
_geom_angle_atom_site_label_3
_geom_angle
_geom_angle_site_symmetry_1
_geom_angle_site_symmetry_3
_geom_angle_publ_flag
C8 N1 C15 112.9(5) . . ?
C8 N1 C7 122.8(6) . . ?
C15 N1 C7 124.2(6) . . ?
C28 O5 C29 116.7(6) . . ?
C14 C15 N1 128.0(6) . . ?
C14 C15 C10 123.7(6) . . ?
N1 C15 C10 108.3(5) . . ?
C16 N2 C25 114.5(5) . . ?
C16 N2 C26 108.1(5) . . ?
C25 N2 C26 115.9(5) . . ?
C6 C5 C4 116.3(7) . . ?
C6 C5 C7 124.5(5) . . ?
C4 C5 C7 119.2(7) . . ?
C11 C10 C15 118.4(6) . . ?
C11 C10 C9 132.5(5) . . ?
C15 C10 C9 108.9(5) . . ?
O2 C17 C18 125.8(6) . . ?
O2 C17 C16 127.3(6) . . ?
C18 C17 C16 106.9(6) . . ?
C11 C12 C13 121.9(6) . . ?
C11 C12 H12 119.1 . . ?
C13 C12 H12 119.1 . . ?
C10 C9 C8 102.6(5) . . ?
C10 C9 C16 115.7(5) . . ?
C8 C9 C16 113.8(5) . . ?
C10 C9 C27 112.5(5) . . ?
C8 C9 C27 113.1(5) . . ?
C16 C9 C27 99.7(5) . . ?
O1 C8 N1 127.9(6) . . ?
O1 C8 C9 125.2(7) . . ?
N1 C8 C9 106.9(6) . . ?
N1 C7 C5 112.5(5) . . ?
N1 C7 H7A 109.1 . . ?
C5 C7 H7A 109.1 . . ?
N1 C7 H7B 109.1 . . ?
C5 C7 H7B 109.1 . . ?
H7A C7 H7B 107.8 . . ?
C15 C14 C13 117.5(6) . . ?
C15 C14 H14 121.2 . . ?
C13 C14 H14 121.2 . . ?
O4 C28 O5 123.0(7) . . ?
O4 C28 C27 127.4(7) . . ?
O5 C28 C27 109.4(6) . . ?
N2 C25 H25A 109.5 . . ?
N2 C25 H25B 109.5 . . ?
H25A C25 H25B 109.5 . . ?
N2 C25 H25C 109.5 . . ?
H25A C25 H25C 109.5 . . ?
H25B C25 H25C 109.5 . . ?
N2 C16 C17 113.0(5) . . ?
N2 C16 C20 115.5(5) . . ?
C17 C16 C20 103.1(5) . . ?
N2 C16 C9 100.7(5) . . ?
C17 C16 C9 113.7(5) . . ?
C20 C16 C9 111.3(5) . . ?
C18 C21 C22 115.0(7) . . ?
C18 C21 H21 122.5 . . ?
C22 C21 H21 122.5 . . ?
C21 C18 C19 121.9(7) . . ?
C21 C18 C17 128.0(7) . . ?
C19 C18 C17 110.1(6) . . ?
C24 C19 C18 121.6(7) . . ?
C24 C19 C20 128.0(7) . . ?
C18 C19 C20 110.3(6) . . ?
C14 C13 C12 119.7(7) . . ?
C14 C13 H13 120.2 . . ?
C12 C13 H13 120.2 . . ?
O3 C20 C19 127.7(7) . . ?
O3 C20 C16 125.2(6) . . ?
C19 C20 C16 107.0(6) . . ?
N2 C26 C27 105.8(5) . . ?
N2 C26 H26A 110.6 . . ?
C27 C26 H26A 110.6 . . ?
N2 C26 H26B 110.6 . . ?
C27 C26 H26B 110.6 . . ?
H26A C26 H26B 108.7 . . ?
C12 C11 C10 118.7(6) . . ?
C12 C11 H11 120.6 . . ?
C10 C11 H11 120.6 . . ?
C2 C4 C5 120.9(8) . . ?
C2 C4 H4 119.5 . . ?
C5 C4 H4 119.5 . . ?
C5 C6 C3 124.0(7) . . ?
C5 C6 H6 118.0 . . ?
C3 C6 H6 118.0 . . ?
C6 C3 C1 118.0(9) . . ?
C6 C3 H3 121.0 . . ?
C1 C3 H3 121.0 . . ?
C28 C27 C26 115.2(5) . . ?
C28 C27 C9 113.2(5) . . ?
C26 C27 C9 104.8(5) . . ?
C28 C27 H27 107.7 . . ?
C26 C27 H27 107.7 . . ?
C9 C27 H27 107.7 . . ?
C23 C22 C21 122.2(7) . . ?
C23 C22 H22 118.9 . . ?
C21 C22 H22 118.9 . . ?
C24 C23 C22 121.6(8) . . ?
C24 C23 H23 119.2 . . ?
C22 C23 H23 119.2 . . ?
C23 C24 C19 117.7(8) . . ?
C23 C24 H24 121.2 . . ?
C19 C24 H24 121.2 . . ?
C2 C1 C3 119.1(9) . . ?
C2 C1 H1 120.4 . . ?
C3 C1 H1 120.4 . . ?
O5 C29 H29A 109.5 . . ?
O5 C29 H29B 109.5 . . ?
H29A C29 H29B 109.5 . . ?
O5 C29 H29C 109.5 . . ?
H29A C29 H29C 109.5 . . ?
H29B C29 H29C 109.5 . . ?
C1 C2 C4 121.6(8) . . ?
C1 C2 H2 119.2 . . ?
C4 C2 H2 119.2 . . ?

loop_
_geom_bond_atom_site_label_1
_geom_bond_atom_site_label_2
_geom_bond_distance
_geom_bond_site_symmetry_2
_geom_bond_publ_flag
O4 C28 1.205(7) . ?
N1 C8 1.346(8) . ?
N1 C15 1.406(7) . ?
N1 C7 1.456(7) . ?
O5 C28 1.333(8) . ?
O5 C29 1.441(9) . ?
C15 C14 1.346(9) . ?
C15 C10 1.410(7) . ?
O1 C8 1.210(8) . ?
N2 C16 1.456(7) . ?
N2 C25 1.463(8) . ?
N2 C26 1.464(8) . ?
C5 C6 1.352(9) . ?
C5 C4 1.388(8) . ?
C5 C7 1.524(9) . ?
C10 C11 1.374(8) . ?
C10 C9 1.488(8) . ?
C17 O2 1.189(7) . ?
C17 C18 1.503(9) . ?
C17 C16 1.529(8) . ?
O3 C20 1.218(7) . ?
C12 C11 1.371(9) . ?
C12 C13 1.400(9) . ?
C12 H12 0.9300 . ?
C9 C8 1.558(7) . ?
C9 C16 1.563(8) . ?
C9 C27 1.564(7) . ?
C7 H7A 0.9700 . ?
C7 H7B 0.9700 . ?
C14 C13 1.388(9) . ?
C14 H14 0.9300 . ?
C28 C27 1.479(9) . ?
C25 H25A 0.9600 . ?
C25 H25B 0.9600 . ?
C25 H25C 0.9600 . ?
C16 C20 1.557(8) . ?
C21 C18 1.384(8) . ?
C21 C22 1.412(10) . ?
C21 H21 0.9300 . ?
C18 C19 1.388(9) . ?
C19 C24 1.368(9) . ?
C19 C20 1.476(9) . ?
C13 H13 0.9300 . ?
C26 C27 1.515(8) . ?
C26 H26A 0.9700 . ?
C26 H26B 0.9700 . ?
C11 H11 0.9300 . ?
C4 C2 1.359(10) . ?
C4 H4 0.9300 . ?
C6 C3 1.374(10) . ?
C6 H6 0.9300 . ?
C3 C1 1.381(10) . ?
C3 H3 0.9300 . ?
C27 H27 0.9800 . ?
C22 C23 1.371(11) . ?
C22 H22 0.9300 . ?
C23 C24 1.363(10) . ?
C23 H23 0.9300 . ?
C24 H24 0.9300 . ?
C1 C2 1.351(11) . ?
C1 H1 0.9300 . ?
C29 H29A 0.9600 . ?
C29 H29B 0.9600 . ?
C29 H29C 0.9600 . ?
C2 H2 0.9300 . ?

loop_
_geom_torsion_atom_site_label_1
_geom_torsion_atom_site_label_2
_geom_torsion_atom_site_label_3
_geom_torsion_atom_site_label_4
_geom_torsion
_geom_torsion_site_symmetry_1
_geom_torsion_site_symmetry_2
_geom_torsion_site_symmetry_3
_geom_torsion_site_symmetry_4
_geom_torsion_publ_flag
C8 N1 C15 C14 172.4(6) . . . . ?
C7 N1 C15 C14 -3.6(11) . . . . ?
C8 N1 C15 C10 -6.5(7) . . . . ?
C7 N1 C15 C10 177.6(6) . . . . ?
C14 C15 C10 C11 0.7(10) . . . . ?
N1 C15 C10 C11 179.6(6) . . . . ?
C14 C15 C10 C9 -176.3(6) . . . . ?
N1 C15 C10 C9 2.6(7) . . . . ?
C11 C10 C9 C8 -175.0(7) . . . . ?
C15 C10 C9 C8 1.4(6) . . . . ?
C11 C10 C9 C16 60.5(9) . . . . ?
C15 C10 C9 C16 -123.1(5) . . . . ?
C11 C10 C9 C27 -53.2(9) . . . . ?
C15 C10 C9 C27 123.2(5) . . . . ?
C15 N1 C8 O1 -176.5(6) . . . . ?
C7 N1 C8 O1 -0.4(11) . . . . ?
C15 N1 C8 C9 7.3(7) . . . . ?
C7 N1 C8 C9 -176.7(5) . . . . ?
C10 C9 C8 O1 178.4(6) . . . . ?
C16 C9 C8 O1 -55.9(8) . . . . ?
C27 C9 C8 O1 57.0(9) . . . . ?
C10 C9 C8 N1 -5.2(6) . . . . ?
C16 C9 C8 N1 120.6(6) . . . . ?
C27 C9 C8 N1 -126.6(6) . . . . ?
C8 N1 C7 C5 109.2(7) . . . . ?
C15 N1 C7 C5 -75.2(8) . . . . ?
C6 C5 C7 N1 -13.1(11) . . . . ?
C4 C5 C7 N1 167.4(6) . . . . ?
N1 C15 C14 C13 -178.3(6) . . . . ?
C10 C15 C14 C13 0.4(10) . . . . ?
C29 O5 C28 O4 2.2(10) . . . . ?
C29 O5 C28 C27 177.9(6) . . . . ?
C25 N2 C16 C17 65.8(7) . . . . ?
C26 N2 C16 C17 -163.3(5) . . . . ?
C25 N2 C16 C20 -52.6(8) . . . . ?
C26 N2 C16 C20 78.3(7) . . . . ?
C25 N2 C16 C9 -172.6(5) . . . . ?
C26 N2 C16 C9 -41.7(6) . . . . ?
O2 C17 C16 N2 40.5(9) . . . . ?
C18 C17 C16 N2 -140.0(5) . . . . ?
O2 C17 C16 C20 166.0(7) . . . . ?
C18 C17 C16 C20 -14.6(6) . . . . ?
O2 C17 C16 C9 -73.4(8) . . . . ?
C18 C17 C16 C9 106.1(6) . . . . ?
C10 C9 C16 N2 -76.9(6) . . . . ?
C8 C9 C16 N2 164.7(5) . . . . ?
C27 C9 C16 N2 44.0(5) . . . . ?
C10 C9 C16 C17 44.3(7) . . . . ?
C8 C9 C16 C17 -74.2(7) . . . . ?
C27 C9 C16 C17 165.2(5) . . . . ?
C10 C9 C16 C20 160.2(5) . . . . ?
C8 C9 C16 C20 41.7(7) . . . . ?
C27 C9 C16 C20 -78.9(5) . . . . ?
C22 C21 C18 C19 1.0(10) . . . . ?
C22 C21 C18 C17 179.1(6) . . . . ?
O2 C17 C18 C21 9.7(11) . . . . ?
C16 C17 C18 C21 -169.8(6) . . . . ?
O2 C17 C18 C19 -172.0(7) . . . . ?
C16 C17 C18 C19 8.5(7) . . . . ?
C21 C18 C19 C24 -2.5(10) . . . . ?
C17 C18 C19 C24 179.1(6) . . . . ?
C21 C18 C19 C20 -179.7(6) . . . . ?
C17 C18 C19 C20 1.9(8) . . . . ?
C15 C14 C13 C12 -2.3(11) . . . . ?
C11 C12 C13 C14 3.1(11) . . . . ?
C24 C19 C20 O3 -12.2(12) . . . . ?
C18 C19 C20 O3 164.7(7) . . . . ?
C24 C19 C20 C16 171.6(7) . . . . ?
C18 C19 C20 C16 -11.4(7) . . . . ?
N2 C16 C20 O3 -36.7(10) . . . . ?
C17 C16 C20 O3 -160.5(7) . . . . ?
C9 C16 C20 O3 77.3(8) . . . . ?
N2 C16 C20 C19 139.6(6) . . . . ?
C17 C16 C20 C19 15.8(6) . . . . ?
C9 C16 C20 C19 -106.5(6) . . . . ?
C16 N2 C26 C27 21.3(7) . . . . ?
C25 N2 C26 C27 151.4(6) . . . . ?
C13 C12 C11 C10 -2.0(11) . . . . ?
C15 C10 C11 C12 0.1(10) . . . . ?
C9 C10 C11 C12 176.2(6) . . . . ?
C6 C5 C4 C2 -1.3(12) . . . . ?
C7 C5 C4 C2 178.2(7) . . . . ?
C4 C5 C6 C3 -0.4(13) . . . . ?
C7 C5 C6 C3 -180.0(8) . . . . ?
C5 C6 C3 C1 1.9(15) . . . . ?
O4 C28 C27 C26 -0.5(10) . . . . ?
O5 C28 C27 C26 -175.9(6) . . . . ?
O4 C28 C27 C9 120.2(7) . . . . ?
O5 C28 C27 C9 -55.2(7) . . . . ?
N2 C26 C27 C28 133.4(5) . . . . ?
N2 C26 C27 C9 8.3(7) . . . . ?
C10 C9 C27 C28 -35.2(7) . . . . ?
C8 C9 C27 C28 80.5(7) . . . . ?
C16 C9 C27 C28 -158.3(5) . . . . ?
C10 C9 C27 C26 91.2(6) . . . . ?
C8 C9 C27 C26 -153.1(6) . . . . ?
C16 C9 C27 C26 -31.9(6) . . . . ?
C18 C21 C22 C23 0.0(11) . . . . ?
C21 C22 C23 C24 0.5(13) . . . . ?
C22 C23 C24 C19 -1.9(12) . . . . ?
C18 C19 C24 C23 2.9(11) . . . . ?
C20 C19 C24 C23 179.5(7) . . . . ?
C6 C3 C1 C2 -1.7(15) . . . . ?
C3 C1 C2 C4 0.0(15) . . . . ?
C5 C4 C2 C1 1.6(13) . . . . ?
